data_7060499
loop_
_publ_author_name
'Mikhailov, Artem A.'
'Komarov, Vladislav Yu.'
'Pishchur, Denis P.'
'Schaniel, Dominik'
'Kostin, Gennadiy A.'

_publ_section_title
;
 Nitrosyl linkage photoisomerization in heteroleptic fluoride ruthenium
 complexes derived from labile nitrate precursors
;
_journal_issue 18
_journal_name_full 'New Journal of Chemistry'
_journal_page_first 8192
_journal_page_last 8202
_journal_paper_doi 10.1039/D1NJ01038G
_journal_volume 45
_journal_year 2021
_chemical_formula_moiety '0.67(C5 H12 F N4 O2 Ru), 0.67(C5 H13 F N4 O2 Ru), 2(Cl O4)'
_chemical_formula_sum 'C6.67 H16.67 Cl2 F1.33 N5.33 O10.67 Ru1.33'
_chemical_formula_weight 573.25
_space_group_crystal_system monoclinic
_space_group_IT_number 14
_space_group_name_Hall '-P 2ybc'
_space_group_name_H-M_alt 'P 1 21/c 1'
_atom_sites_solution_hydrogens mixed
_audit_creation_date 2020-12-14
_audit_creation_method
;
Olex2 1.2
(compiled 2018.05.29 svn.r3508 for OlexSys, GUI svn.r5506)
;
_audit_update_record
;
2020-12-14 deposited with the CCDC.	2021-03-24 downloaded from the CCDC.
;
_cell_angle_alpha 90
_cell_angle_beta 96.730(4)
_cell_angle_gamma 90
_cell_formula_units_Z 6
_cell_length_a 18.6327(8)
_cell_length_b 13.8821(5)
_cell_length_c 10.4352(5)
_cell_measurement_reflns_used 10100
_cell_measurement_temperature 100
_cell_measurement_theta_max 32.6500
_cell_measurement_theta_min 2.3620
_cell_volume 2680.6(2)
_computing_cell_refinement 'CrysAlisPro 1.171.39.46 (Rigaku OD, 2018)'
_computing_data_collection 'CrysAlisPro 1.171.39.46 (Rigaku OD, 2018)'
_computing_data_reduction 'CrysAlisPro 1.171.39.46 (Rigaku OD, 2018)'
_computing_molecular_graphics 'Olex2 (Dolomanov et al., 2009)'
_computing_publication_material 'Olex2 (Dolomanov et al., 2009)'
_computing_structure_refinement 'ShelXL (Sheldrick, 2015)'
_computing_structure_solution 'SHELXT 2018/2 (Sheldrick, 2018)'
_diffrn_ambient_environment N~2~
_diffrn_ambient_temperature 100
_diffrn_detector 'CCD plate'
_diffrn_detector_area_resol_mean 10.4508
_diffrn_detector_type Atlas
_diffrn_measured_fraction_theta_full 1.000
_diffrn_measured_fraction_theta_max 0.942
_diffrn_measurement_details
;
List of Runs (angles in degrees, time in seconds):

  # Type    Start    End  Width  t~exp~   \w     \q     \k     \f   Frames
#--------------------------------------------------------------------------
  1  \w    -94.00  10.00   1.00   25.00    --  -19.97 -57.00 -30.00  104
  2  \w    -53.00  50.00   1.00   25.00    --   20.91 -57.00-120.00  103
  3  \w    -53.00  50.00   1.00   25.00    --   20.91 -57.00   0.00  103
  4  \w    -53.00  50.00   1.00   25.00    --   20.91 -57.00-180.00  103
  5  \w    -94.00 -66.00   1.00   25.00    --  -19.97 -57.00  90.00   28
  6  \w    -94.00  10.00   1.00   25.00    --  -19.97 -57.00-150.00  104
;
_diffrn_measurement_device 'four-circle diffractometer'
_diffrn_measurement_device_type 'SuperNova, Dual, Cu at home/near, Atlas'
_diffrn_measurement_method '\w scans'
_diffrn_orient_matrix_type 'CrysAlisPro convention (1999,Acta A55,543-557)'
_diffrn_orient_matrix_UB_11 0.0296255000
_diffrn_orient_matrix_UB_12 0.0258794000
_diffrn_orient_matrix_UB_13 0.0322166000
_diffrn_orient_matrix_UB_21 -0.0073589000
_diffrn_orient_matrix_UB_22 0.0388918000
_diffrn_orient_matrix_UB_23 -0.0436561000
_diffrn_orient_matrix_UB_31 -0.0231746000
_diffrn_orient_matrix_UB_32 0.0206908000
_diffrn_orient_matrix_UB_33 0.0417473000
_diffrn_radiation_monochromator mirror
_diffrn_radiation_probe x-ray
_diffrn_radiation_type MoK\a
_diffrn_radiation_wavelength 0.71073
_diffrn_reflns_av_R_equivalents 0.0597
_diffrn_reflns_av_unetI/netI 0.0543
_diffrn_reflns_Laue_measured_fraction_full 1.000
_diffrn_reflns_Laue_measured_fraction_max 0.942
_diffrn_reflns_limit_h_max 27
_diffrn_reflns_limit_h_min -28
_diffrn_reflns_limit_k_max 20
_diffrn_reflns_limit_k_min -21
_diffrn_reflns_limit_l_max 14
_diffrn_reflns_limit_l_min -15
_diffrn_reflns_number 44028
_diffrn_reflns_point_group_measured_fraction_full 1.000
_diffrn_reflns_point_group_measured_fraction_max 0.942
_diffrn_reflns_theta_full 25.242
_diffrn_reflns_theta_max 32.915
_diffrn_reflns_theta_min 2.201
_diffrn_source 'micro-focus sealed X-ray tube'
_diffrn_source_type 'SuperNova (Mo) X-ray Source'
_exptl_absorpt_coefficient_mu 1.526
_exptl_absorpt_correction_T_max 1.00000
_exptl_absorpt_correction_T_min 0.65756
_exptl_absorpt_correction_type multi-scan
_exptl_absorpt_process_details
;
CrysAlisPro 1.171.39.46 (Rigaku Oxford Diffraction, 2018)
Empirical absorption correction using spherical harmonics,
 implemented in SCALE3 ABSPACK scaling algorithm.
;
_exptl_crystal_colour yellow
_exptl_crystal_colour_primary yellow
_exptl_crystal_density_diffrn 2.131
_exptl_crystal_description block
_exptl_crystal_F_000 1704
_exptl_crystal_size_max 0.036
_exptl_crystal_size_mid 0.021
_exptl_crystal_size_min 0.012
_refine_diff_density_max 1.928
_refine_diff_density_min -1.395
_refine_diff_density_rms 0.173
_refine_ls_extinction_method none
_refine_ls_goodness_of_fit_ref 1.071
_refine_ls_hydrogen_treatment mixed
_refine_ls_matrix_type full
_refine_ls_number_parameters 380
_refine_ls_number_reflns 9455
_refine_ls_number_restraints 1
_refine_ls_restrained_S_all 1.071
_refine_ls_R_factor_all 0.0701
_refine_ls_R_factor_gt 0.0395
_refine_ls_shift/su_max 0.002
_refine_ls_shift/su_mean 0.000
_refine_ls_structure_factor_coef Fsqd
_refine_ls_weighting_details 'w=1/[\s^2^(Fo^2^)+(0.0262P)^2^+3.8829P] where P=(Fo^2^+2Fc^2^)/3'
_refine_ls_weighting_scheme calc
_refine_ls_wR_factor_gt 0.0758
_refine_ls_wR_factor_ref 0.0924
_reflns_Friedel_coverage 0.000
_reflns_number_gt 6755
_reflns_number_total 9455
_reflns_threshold_expression 'I > 2\s(I)'
_cod_data_source_file d1nj01038g2.cif
_cod_data_source_block gs
_cod_depositor_comments 'Adding full bibliography for 7060496--7060499.cif.'
_cod_database_code 7060499
_shelx_shelxl_version_number 2018/3
_chemical_oxdiff_formula 'Ru1 N4 O9 C10 H16 F1 Cl2'
_shelx_space_group_comment
;
The symmetry employed for this shelxl refinement is uniquely defined
by the following loop, which should always be used as a source of
symmetry information in preference to the above space-group names.
They are only intended as comments.
;
_shelx_estimated_absorpt_t_max 0.982
_shelx_estimated_absorpt_t_min 0.947
_reflns_odcompleteness_completeness 99.97
_reflns_odcompleteness_iscentric 1
_reflns_odcompleteness_theta 26.32
_olex2_refinement_description
;
1. Fixed Uiso
 At 1.2 times of:
  All C(H) groups, All N(H,H,H) groups
 At 1.5 times of:
  All O(H) groups
2. Restrained distances
 O21-H21B
 0.85 with sigma of 0.02
3.a Rotating group:
 O21(H21A), O22(H22)
3.b Aromatic/amide H refined with riding coordinates:
 C31(H31), C52(H52), C11(H11), C12(H12), C51(H51), C41(H41), C21(H21),
 C42(H42), C32(H32), C22(H22D)
3.c Idealised Me refined as rotating group:
 N21(H21C,H21D,H21E), N22(H22A,H22B,H22C), N31(H31A,H31B,H31C), N32(H32A,H32B,
 H32C)
;
_olex2_submission_special_instructions 'No special instructions were received'
_oxdiff_exptl_absorpt_empirical_details
;
Empirical correction (ABSPACK) includes:
- Absorption correction using spherical harmonics
- Frame scaling
;
_oxdiff_exptl_absorpt_empirical_full_max 1.461
_oxdiff_exptl_absorpt_empirical_full_min 0.698

loop_
_space_group_symop_operation_xyz
'x, y, z'
'-x, y+1/2, -z+1/2'
'-x, -y, -z'
'x, -y-1/2, z-1/2'

loop_
_atom_site_label
_atom_site_type_symbol
_atom_site_fract_x
_atom_site_fract_y
_atom_site_fract_z
_atom_site_U_iso_or_equiv
_atom_site_adp_type
_atom_site_occupancy
_atom_site_site_symmetry_order
_atom_site_calc_flag
_atom_site_refinement_flags_posn
_atom_site_refinement_flags_adp
_atom_site_refinement_flags_occupancy
_atom_site_disorder_assembly
_atom_site_disorder_group
Ru2 Ru 0.83124(2) 0.45274(2) 0.70635(2) 0.00874(6) Uani 1 1 d . . . . .
Ru1 Ru 0.65662(2) 0.44883(2) 0.28530(2) 0.00863(6) Uani 1 1 d . . . . .
Cl3 Cl 0.75255(4) 0.78111(5) 0.51286(7) 0.01187(13) Uani 1 1 d . . . . .
Cl5 Cl 0.59814(4) 0.11416(5) 0.33573(7) 0.01472(14) Uani 1 1 d . . . . .
Cl4 Cl 0.89694(4) 0.11131(5) 0.66438(7) 0.01451(14) Uani 1 1 d . . . . .
F12 F 0.86013(9) 0.55158(12) 0.59451(17) 0.0145(3) Uani 1 1 d . . . . .
F11 F 0.62225(9) 0.54604(12) 0.39216(18) 0.0156(4) Uani 1 1 d . . . . .
O21 O 0.67998(12) 0.37284(15) 0.4524(2) 0.0137(4) Uani 1 1 d D . . . .
H21A H 0.657193 0.318901 0.446961 0.021 Uiso 1 1 d GR . . . .
O22 O 0.80493(11) 0.37525(15) 0.5412(2) 0.0136(4) Uani 1 1 d . . . . .
H22 H 0.830040 0.323185 0.543963 0.020 Uiso 1 1 d GR . . . .
O35 O 0.59654(12) 0.20399(15) 0.4048(2) 0.0183(5) Uani 1 1 d . . . . .
O12 O 0.77908(12) 0.30597(16) 0.8680(2) 0.0175(5) Uani 1 1 d . . . . .
O11 O 0.71580(12) 0.30558(15) 0.1267(2) 0.0166(4) Uani 1 1 d . . . . .
O13 O 0.70783(13) 0.69931(16) 0.4740(2) 0.0220(5) Uani 1 1 d . . . . .
O34 O 0.89206(13) 0.19963(15) 0.5915(2) 0.0203(5) Uani 1 1 d . . . . .
N42 N 0.93511(12) 0.39669(17) 0.7151(2) 0.0102(4) Uani 1 1 d . . . . .
O43 O 0.82489(12) 0.76496(16) 0.4833(2) 0.0206(5) Uani 1 1 d . . . . .
N41 N 0.55245(13) 0.39070(16) 0.2725(2) 0.0103(5) Uani 1 1 d . . . . .
O23 O 0.75197(14) 0.7960(2) 0.6504(2) 0.0280(6) Uani 1 1 d . . . . .
O33 O 0.72357(13) 0.86616(16) 0.4467(3) 0.0250(5) Uani 1 1 d . . . . .
O14 O 0.84410(14) 0.04334(17) 0.6035(2) 0.0237(5) Uani 1 1 d . . . . .
O25 O 0.65632(14) 0.05484(17) 0.3967(2) 0.0256(6) Uani 1 1 d . . . . .
N21 N 0.75690(13) 0.52049(18) 0.3223(2) 0.0136(5) Uani 1 1 d . . . . .
H21C H 0.775835 0.529838 0.246755 0.016 Uiso 1 1 calc GR . . . .
H21D H 0.787801 0.484056 0.376222 0.016 Uiso 1 1 calc GR . . . .
H21E H 0.750256 0.578468 0.359879 0.016 Uiso 1 1 calc GR . . . .
N11 N 0.69082(12) 0.36280(17) 0.1879(2) 0.0108(5) Uani 1 1 d . . . . .
N12 N 0.80102(12) 0.36534(17) 0.8061(2) 0.0098(4) Uani 1 1 d . . . . .
N22 N 0.72975(13) 0.52199(18) 0.6767(3) 0.0145(5) Uani 1 1 d . . . . .
H22A H 0.733315 0.575877 0.628172 0.017 Uiso 1 1 calc GR . . . .
H22B H 0.715597 0.538664 0.754238 0.017 Uiso 1 1 calc GR . . . .
H22C H 0.696606 0.481284 0.634860 0.017 Uiso 1 1 calc GR . . . .
N31 N 0.62428(14) 0.54620(18) 0.1369(3) 0.0147(5) Uani 1 1 d . . . . .
H31A H 0.630798 0.519209 0.059627 0.018 Uiso 1 1 calc GR . . . .
H31B H 0.651202 0.600861 0.148580 0.018 Uiso 1 1 calc GR . . . .
H31C H 0.576748 0.560908 0.137849 0.018 Uiso 1 1 calc GR . . . .
O44 O 0.88100(17) 0.1295(2) 0.7929(2) 0.0397(8) Uani 1 1 d . . . . .
N32 N 0.86823(14) 0.54939(17) 0.8540(3) 0.0144(5) Uani 1 1 d . . . . .
H32A H 0.841910 0.604687 0.844568 0.017 Uiso 1 1 calc GR . . . .
H32B H 0.915650 0.563013 0.849644 0.017 Uiso 1 1 calc GR . . . .
H32C H 0.863167 0.522398 0.931929 0.017 Uiso 1 1 calc GR . . . .
O24 O 0.96750(14) 0.0722(2) 0.6629(4) 0.0466(9) Uani 1 1 d . . . . .
O45 O 0.6105(2) 0.1320(3) 0.2060(3) 0.0557(11) Uani 1 1 d . . . . .
C31 C 0.41453(16) 0.3144(2) 0.2685(3) 0.0159(6) Uani 1 1 d . . . . .
H31 H 0.367251 0.288487 0.266848 0.019 Uiso 1 1 calc R . . . .
C52 C 0.96685(15) 0.3509(2) 0.8201(3) 0.0140(6) Uani 1 1 d . . . . .
H52 H 0.940943 0.344383 0.892744 0.017 Uiso 1 1 calc R . . . .
C11 C 0.51512(16) 0.4013(2) 0.3750(3) 0.0128(5) Uani 1 1 d . . . . .
H11 H 0.536832 0.435010 0.448819 0.015 Uiso 1 1 calc R . . . .
C12 C 0.97125(16) 0.4049(2) 0.6110(3) 0.0139(6) Uani 1 1 d . . . . .
H12 H 0.948573 0.435937 0.535793 0.017 Uiso 1 1 calc R . . . .
C51 C 0.52165(16) 0.3418(2) 0.1687(3) 0.0134(5) Uani 1 1 d . . . . .
H51 H 0.547912 0.333929 0.096657 0.016 Uiso 1 1 calc R . . . .
O15 O 0.53181(15) 0.0656(2) 0.3447(4) 0.0670(13) Uani 1 1 d . . . . .
C41 C 0.45334(16) 0.3028(2) 0.1635(3) 0.0171(6) Uani 1 1 d . . . . .
H41 H 0.433025 0.268476 0.089266 0.021 Uiso 1 1 calc R . . . .
C21 C 0.44588(16) 0.3644(2) 0.3755(3) 0.0153(6) Uani 1 1 d . . . . .
H21 H 0.420378 0.373323 0.448257 0.018 Uiso 1 1 calc R . . . .
C42 C 1.03548(17) 0.3130(2) 0.8265(3) 0.0194(6) Uani 1 1 d . . . . .
H42 H 1.056466 0.280810 0.902161 0.023 Uiso 1 1 calc R . . . .
C32 C 1.07355(17) 0.3227(2) 0.7200(3) 0.0196(7) Uani 1 1 d . . . . .
H32 H 1.121202 0.297979 0.721966 0.023 Uiso 1 1 calc R . . . .
C22 C 1.04061(17) 0.3692(2) 0.6111(3) 0.0165(6) Uani 1 1 d . . . . .
H22D H 1.065409 0.376392 0.537114 0.020 Uiso 1 1 calc R . . . .
H21B H 0.7250(13) 0.368(4) 0.487(5) 0.075(19) Uiso 1 1 d D . . . .

loop_
_atom_site_aniso_label
_atom_site_aniso_U_11
_atom_site_aniso_U_22
_atom_site_aniso_U_33
_atom_site_aniso_U_23
_atom_site_aniso_U_13
_atom_site_aniso_U_12
Ru2 0.00775(10) 0.00915(10) 0.00970(11) 0.00075(8) 0.00265(8) 0.00012(8)
Ru1 0.00845(10) 0.00845(10) 0.00935(11) -0.00040(8) 0.00255(8) 0.00016(8)
Cl3 0.0096(3) 0.0098(3) 0.0162(3) -0.0013(2) 0.0017(3) -0.0012(2)
Cl5 0.0114(3) 0.0159(3) 0.0173(3) -0.0045(3) 0.0037(3) 0.0001(2)
Cl4 0.0131(3) 0.0166(3) 0.0143(3) 0.0021(3) 0.0031(3) 0.0005(3)
F12 0.0144(8) 0.0134(8) 0.0168(9) 0.0044(7) 0.0064(7) 0.0004(7)
F11 0.0163(9) 0.0123(8) 0.0195(9) -0.0058(7) 0.0077(7) -0.0019(7)
O21 0.0117(10) 0.0162(10) 0.0127(10) 0.0029(8) -0.0010(8) -0.0023(8)
O22 0.0134(10) 0.0161(10) 0.0110(10) -0.0011(8) -0.0006(8) 0.0027(8)
O35 0.0209(12) 0.0098(9) 0.0247(12) -0.0033(9) 0.0048(10) -0.0022(8)
O12 0.0161(11) 0.0180(10) 0.0187(11) 0.0060(9) 0.0031(9) -0.0033(8)
O11 0.0163(11) 0.0155(10) 0.0180(11) -0.0053(9) 0.0016(9) 0.0033(8)
O13 0.0190(12) 0.0164(11) 0.0304(14) -0.0060(10) 0.0020(10) -0.0078(9)
O34 0.0228(12) 0.0134(10) 0.0243(12) 0.0051(9) 0.0015(10) 0.0039(9)
N42 0.0074(11) 0.0113(10) 0.0121(11) -0.0004(9) 0.0022(9) -0.0002(8)
O43 0.0102(10) 0.0219(11) 0.0302(13) 0.0001(10) 0.0047(10) 0.0023(9)
N41 0.0110(11) 0.0092(10) 0.0114(11) 0.0027(9) 0.0048(9) 0.0015(8)
O23 0.0259(13) 0.0415(15) 0.0166(12) -0.0040(11) 0.0024(10) -0.0035(11)
O33 0.0196(12) 0.0151(11) 0.0404(15) 0.0086(10) 0.0039(11) 0.0062(9)
O14 0.0294(13) 0.0218(12) 0.0212(12) -0.0062(10) 0.0077(10) -0.0085(10)
O25 0.0357(14) 0.0203(12) 0.0218(12) 0.0064(10) 0.0080(11) 0.0150(10)
N21 0.0130(12) 0.0137(11) 0.0143(12) -0.0005(10) 0.0025(10) -0.0031(9)
N11 0.0080(11) 0.0126(11) 0.0116(11) 0.0009(9) 0.0009(9) -0.0001(9)
N12 0.0086(11) 0.0114(10) 0.0097(11) 0.0012(9) 0.0018(9) 0.0010(8)
N22 0.0130(12) 0.0136(11) 0.0174(13) 0.0032(10) 0.0032(10) 0.0028(9)
N31 0.0139(12) 0.0134(11) 0.0177(13) 0.0031(10) 0.0056(10) 0.0022(9)
O44 0.0556(19) 0.0522(18) 0.0131(12) -0.0076(12) 0.0119(13) -0.0310(15)
N32 0.0141(12) 0.0119(11) 0.0182(13) -0.0030(10) 0.0054(10) -0.0009(9)
O24 0.0155(13) 0.0318(15) 0.094(3) 0.0268(17) 0.0141(16) 0.0108(11)
O45 0.079(2) 0.074(2) 0.0155(14) 0.0094(15) 0.0130(15) 0.057(2)
C31 0.0087(13) 0.0163(13) 0.0223(16) 0.0013(12) 0.0008(12) -0.0004(11)
C52 0.0096(13) 0.0188(14) 0.0133(14) 0.0011(11) 0.0005(11) 0.0013(11)
C11 0.0145(14) 0.0132(13) 0.0113(13) -0.0009(11) 0.0035(11) -0.0004(10)
C12 0.0142(14) 0.0116(12) 0.0166(14) 0.0001(11) 0.0044(11) -0.0005(10)
C51 0.0148(14) 0.0145(13) 0.0105(13) -0.0008(11) 0.0000(11) 0.0011(11)
O15 0.0170(14) 0.0492(19) 0.140(4) -0.058(2) 0.0306(19) -0.0209(13)
C41 0.0120(14) 0.0212(15) 0.0173(15) -0.0023(12) -0.0022(12) -0.0015(11)
C21 0.0118(13) 0.0165(14) 0.0184(15) 0.0024(12) 0.0048(12) 0.0008(11)
C42 0.0145(15) 0.0232(15) 0.0191(16) 0.0017(13) -0.0032(12) 0.0031(12)
C32 0.0107(14) 0.0201(15) 0.0283(18) -0.0011(13) 0.0037(13) 0.0014(11)
C22 0.0158(14) 0.0145(13) 0.0206(16) -0.0021(12) 0.0077(12) -0.0012(11)

loop_
_atom_type_symbol
_atom_type_description
_atom_type_scat_dispersion_real
_atom_type_scat_dispersion_imag
_atom_type_scat_source
C C 0.0033 0.0016 'International Tables Vol C Tables 4.2.6.8 and 6.1.1.4'
H H 0.0000 0.0000 'International Tables Vol C Tables 4.2.6.8 and 6.1.1.4'
Cl Cl 0.1484 0.1585 'International Tables Vol C Tables 4.2.6.8 and 6.1.1.4'
F F 0.0171 0.0103 'International Tables Vol C Tables 4.2.6.8 and 6.1.1.4'
N N 0.0061 0.0033 'International Tables Vol C Tables 4.2.6.8 and 6.1.1.4'
O O 0.0106 0.0060 'International Tables Vol C Tables 4.2.6.8 and 6.1.1.4'
Ru Ru -1.2594 0.8363 'International Tables Vol C Tables 4.2.6.8 and 6.1.1.4'

loop_
_geom_angle_atom_site_label_1
_geom_angle_atom_site_label_2
_geom_angle_atom_site_label_3
_geom_angle
_geom_angle_site_symmetry_1
_geom_angle_site_symmetry_3
_geom_angle_publ_flag
F12 Ru2 O22 85.41(8) . . ?
F12 Ru2 N42 88.17(8) . . ?
F12 Ru2 N22 84.00(8) . . ?
F12 Ru2 N32 84.14(9) . . ?
O22 Ru2 N42 88.27(9) . . ?
O22 Ru2 N22 89.65(9) . . ?
O22 Ru2 N32 169.29(9) . . ?
N42 Ru2 N22 172.04(9) . . ?
N42 Ru2 N32 89.04(10) . . ?
N12 Ru2 F12 177.33(9) . . ?
N12 Ru2 O22 94.33(10) . . ?
N12 Ru2 N42 94.47(10) . . ?
N12 Ru2 N22 93.34(10) . . ?
N12 Ru2 N32 96.21(11) . . ?
N32 Ru2 N22 91.60(10) . . ?
F11 Ru1 O21 85.35(8) . . ?
F11 Ru1 N41 86.44(8) . . ?
F11 Ru1 N21 84.86(9) . . ?
F11 Ru1 N31 83.59(9) . . ?
O21 Ru1 N41 87.64(9) . . ?
O21 Ru1 N21 89.53(9) . . ?
O21 Ru1 N31 168.92(9) . . ?
N41 Ru1 N21 171.03(9) . . ?
N11 Ru1 F11 177.88(9) . . ?
N11 Ru1 O21 95.08(10) . . ?
N11 Ru1 N41 95.66(10) . . ?
N11 Ru1 N21 93.07(10) . . ?
N11 Ru1 N31 96.00(11) . . ?
N31 Ru1 N41 90.99(10) . . ?
N31 Ru1 N21 90.16(10) . . ?
O13 Cl3 O23 108.65(15) . . ?
O13 Cl3 O33 109.88(15) . . ?
O43 Cl3 O13 110.12(14) . . ?
O43 Cl3 O23 110.51(15) . . ?
O43 Cl3 O33 109.52(14) . . ?
O33 Cl3 O23 108.13(16) . . ?
O35 Cl5 O25 109.28(15) . . ?
O45 Cl5 O35 109.91(18) . . ?
O45 Cl5 O25 108.72(16) . . ?
O15 Cl5 O35 107.95(15) . . ?
O15 Cl5 O25 108.3(2) . . ?
O15 Cl5 O45 112.7(3) . . ?
O34 Cl4 O14 108.91(15) . . ?
O44 Cl4 O34 109.74(17) . . ?
O44 Cl4 O14 108.65(15) . . ?
O24 Cl4 O34 108.66(15) . . ?
O24 Cl4 O14 109.04(17) . . ?
O24 Cl4 O44 111.8(2) . . ?
C52 N42 Ru2 122.14(19) . . ?
C52 N42 C12 118.9(3) . . ?
C12 N42 Ru2 118.9(2) . . ?
C11 N41 Ru1 117.8(2) . . ?
C51 N41 Ru1 123.38(19) . . ?
C51 N41 C11 118.8(3) . . ?
O11 N11 Ru1 177.4(2) . . ?
O12 N12 Ru2 177.1(2) . . ?
C21 C31 C41 118.9(3) . . ?
N42 C52 C42 122.6(3) . . ?
N41 C11 C21 121.8(3) . . ?
N42 C12 C22 121.6(3) . . ?
N41 C51 C41 122.2(3) . . ?
C51 C41 C31 119.1(3) . . ?
C31 C21 C11 119.1(3) . . ?
C52 C42 C32 118.7(3) . . ?
C22 C32 C42 118.8(3) . . ?
C12 C22 C32 119.4(3) . . ?

loop_
_geom_bond_atom_site_label_1
_geom_bond_atom_site_label_2
_geom_bond_distance
_geom_bond_site_symmetry_2
_geom_bond_publ_flag
Ru2 F12 1.9188(16) . ?
Ru2 O22 2.042(2) . ?
Ru2 N42 2.078(2) . ?
Ru2 N12 1.735(2) . ?
Ru2 N22 2.112(2) . ?
Ru2 N32 2.098(3) . ?
Ru1 F11 1.9085(16) . ?
Ru1 O21 2.041(2) . ?
Ru1 N41 2.092(2) . ?
Ru1 N21 2.112(2) . ?
Ru1 N11 1.737(2) . ?
Ru1 N31 2.090(2) . ?
Cl3 O13 1.438(2) . ?
Cl3 O43 1.435(2) . ?
Cl3 O23 1.452(2) . ?
Cl3 O33 1.440(2) . ?
Cl5 O35 1.443(2) . ?
Cl5 O25 1.448(2) . ?
Cl5 O45 1.422(3) . ?
Cl5 O15 1.421(3) . ?
Cl4 O34 1.440(2) . ?
Cl4 O14 1.455(2) . ?
Cl4 O44 1.430(3) . ?
Cl4 O24 1.424(3) . ?
O12 N12 1.151(3) . ?
O11 N11 1.151(3) . ?
N42 C52 1.343(4) . ?
N42 C12 1.348(4) . ?
N41 C11 1.351(4) . ?
N41 C51 1.348(4) . ?
C31 C41 1.391(4) . ?
C31 C21 1.384(4) . ?
C52 C42 1.377(4) . ?
C11 C21 1.389(4) . ?
C12 C22 1.384(4) . ?
C51 C41 1.378(4) . ?
C42 C32 1.394(4) . ?
C32 C22 1.386(5) . ?
